data_4108657
loop_
_publ_author_name
'Jin'an Zhao'
'Liwei Mi'
'Jiyong Hu'
'Hongwei Hou'
'Yaoting Fan'

_publ_section_title
;
 Cation Exchange Induced Tunable Properties of a Nanoporous Octanuclear
 Cu(II) Wheel with Double-Helical Structure
;
_journal_name_full 'Journal of the American Chemical Society'
_journal_page_first 15222
_journal_page_last 15223
_journal_paper_doi 10.1021/ja8007227
_journal_volume 130
_journal_year 2008
_chemical_formula_sum 'C14 H20 O'
_chemical_formula_weight 204.30
_chemical_name_systematic
; 
 ? 
;
_space_group_IT_number 2
_symmetry_cell_setting triclinic
_symmetry_space_group_name_Hall '-P 1'
_symmetry_space_group_name_H-M 'P -1'
_atom_sites_solution_hydrogens geom
_atom_sites_solution_primary direct
_atom_sites_solution_secondary difmap
_audit_creation_method SHELXL-97
_cell_angle_alpha 81.52(3)
_cell_angle_beta 75.98(3)
_cell_angle_gamma 81.64(3)
_cell_formula_units_Z 2
_cell_length_a 6.1043(12)
_cell_length_b 10.424(2)
_cell_length_c 10.530(2)
_cell_measurement_temperature 293(2)
_cell_volume 638.8(2)
_computing_structure_refinement 'SHELXL-97 (Sheldrick, 1997)'
_computing_structure_solution 'SHELXS-97 (Sheldrick, 1990)'
_diffrn_ambient_temperature 293(2)
_diffrn_measured_fraction_theta_full 0.891
_diffrn_measured_fraction_theta_max 0.891
_diffrn_radiation_monochromator graphite
_diffrn_radiation_source 'fine-focus sealed tube'
_diffrn_radiation_type MoK\a
_diffrn_radiation_wavelength 0.71073
_diffrn_reflns_av_R_equivalents 0.0394
_diffrn_reflns_av_sigmaI/netI 0.0459
_diffrn_reflns_limit_h_max 8
_diffrn_reflns_limit_h_min -8
_diffrn_reflns_limit_k_max 14
_diffrn_reflns_limit_k_min -14
_diffrn_reflns_limit_l_max 14
_diffrn_reflns_limit_l_min -14
_diffrn_reflns_number 8798
_diffrn_reflns_theta_full 30.92
_diffrn_reflns_theta_max 30.92
_diffrn_reflns_theta_min 2.66
_exptl_absorpt_coefficient_mu 0.064
_exptl_crystal_colour YELLOW
_exptl_crystal_density_diffrn 1.062
_exptl_crystal_F_000 224
_refine_diff_density_max 0.323
_refine_diff_density_min -0.248
_refine_diff_density_rms 0.041
_refine_ls_extinction_coef 0.00(2)
_refine_ls_extinction_expression Fc^*^=kFc[1+0.001xFc^2^\l^3^/sin(2\q)]^-1/4^
_refine_ls_extinction_method SHELXL
_refine_ls_goodness_of_fit_ref 1.128
_refine_ls_hydrogen_treatment mixed
_refine_ls_matrix_type full
_refine_ls_number_parameters 143
_refine_ls_number_reflns 3601
_refine_ls_number_restraints 0
_refine_ls_restrained_S_all 1.128
_refine_ls_R_factor_all 0.1087
_refine_ls_R_factor_gt 0.0838
_refine_ls_shift/su_max 2.891
_refine_ls_shift/su_mean 0.020
_refine_ls_structure_factor_coef Fsqd
_refine_ls_weighting_details 'calc w=1/[\s^2^(Fo^2^)+(0.0747P)^2^+0.1998P] where P=(Fo^2^+2Fc^2^)/3'
_refine_ls_weighting_scheme calc
_refine_ls_wR_factor_gt 0.1881
_refine_ls_wR_factor_ref 0.2051
_reflns_number_gt 2708
_reflns_number_total 3601
_reflns_threshold_expression >2sigma(I)
_cod_data_source_file ja8007227_si_002_3.cif
_cod_data_source_block DPQ
_cod_database_code 4108657

loop_
_symmetry_equiv_pos_as_xyz
'x, y, z'
'-x, -y, -z'

loop_
_atom_site_label
_atom_site_type_symbol
_atom_site_fract_x
_atom_site_fract_y
_atom_site_fract_z
_atom_site_U_iso_or_equiv
_atom_site_adp_type
_atom_site_occupancy
_atom_site_symmetry_multiplicity
_atom_site_calc_flag
_atom_site_refinement_flags
O1 O 0.0469(3) 0.14479(17) 0.08102(15) 0.0782(7) Uani 1 1 d .
C6 C 0.2982(3) 0.27368(16) -0.07418(16) 0.0346(4) Uani 1 1 d .
C3 C 0.2872(3) 0.41530(17) 0.13890(16) 0.0364(4) Uani 1 1 d .
H3 H 0.2843 0.4644 0.2063 0.044 Uiso 1 1 calc R
C4 C 0.4316(3) 0.44913(16) 0.01134(16) 0.0348(4) Uani 1 1 d .
C2 C 0.1558(3) 0.31647(16) 0.16623(16) 0.0344(4) Uani 1 1 d .
C5 C 0.4266(3) 0.37279(17) -0.09153(16) 0.0365(4) Uani 1 1 d .
H5 H 0.5173 0.3931 -0.1749 0.044 Uiso 1 1 calc R
C7 C 0.2931(3) 0.19649(18) -0.18656(17) 0.0387(4) Uani 1 1 d .
C1 C 0.1578(3) 0.23784(18) 0.05914(18) 0.0429(5) Uani 1 1 d .
C8 C 0.0047(3) 0.28276(17) 0.30312(17) 0.0396(4) Uani 1 1 d .
C10 C 0.0229(4) 0.3749(2) 0.40003(19) 0.0588(6) Uani 1 1 d .
H10A H -0.0210 0.4634 0.3669 0.088 Uiso 1 1 calc R
H10B H 0.1768 0.3665 0.4098 0.088 Uiso 1 1 calc R
H10C H -0.0758 0.3527 0.4841 0.088 Uiso 1 1 calc R
C14 C 0.0485(4) 0.2078(2) -0.2059(2) 0.0590(6) Uani 1 1 d .
H14A H -0.0474 0.1690 -0.1277 0.089 Uiso 1 1 calc R
H14B H 0.0475 0.1632 -0.2793 0.089 Uiso 1 1 calc R
H14C H -0.0071 0.2982 -0.2229 0.089 Uiso 1 1 calc R
C15 C 0.4427(4) 0.2489(2) -0.31720(19) 0.0576(6) Uani 1 1 d .
H15A H 0.3898 0.3387 -0.3398 0.086 Uiso 1 1 calc R
H15B H 0.4351 0.1988 -0.3852 0.086 Uiso 1 1 calc R
H15C H 0.5971 0.2421 -0.3085 0.086 Uiso 1 1 calc R
C13 C 0.3806(4) 0.0520(2) -0.1556(2) 0.0570(6) Uani 1 1 d .
H13A H 0.5331 0.0453 -0.1437 0.086 Uiso 1 1 calc R
H13B H 0.3790 0.0053 -0.2273 0.086 Uiso 1 1 calc R
H13C H 0.2843 0.0152 -0.0764 0.086 Uiso 1 1 calc R
C12 C 0.0769(5) 0.1437(2) 0.3601(2) 0.0670(7) Uani 1 1 d .
H12A H -0.0167 0.1248 0.4465 0.101 Uiso 1 1 calc R
H12B H 0.2331 0.1361 0.3656 0.101 Uiso 1 1 calc R
H12C H 0.0597 0.0830 0.3039 0.101 Uiso 1 1 calc R
C17 C -0.2448(4) 0.2965(3) 0.2936(2) 0.0647(7) Uani 1 1 d .
H17A H -0.2895 0.3845 0.2597 0.097 Uiso 1 1 calc R
H17B H -0.3389 0.2760 0.3796 0.097 Uiso 1 1 calc R
H17C H -0.2620 0.2376 0.2357 0.097 Uiso 1 1 calc R

loop_
_atom_site_aniso_label
_atom_site_aniso_U_11
_atom_site_aniso_U_22
_atom_site_aniso_U_33
_atom_site_aniso_U_23
_atom_site_aniso_U_13
_atom_site_aniso_U_12
O1 0.1071(15) 0.0798(12) 0.0528(9) -0.0221(8) 0.0162(9) -0.0711(11)
C6 0.0383(9) 0.0352(8) 0.0323(8) -0.0061(6) -0.0052(7) -0.0132(7)
C3 0.0413(9) 0.0378(9) 0.0317(8) -0.0072(6) -0.0029(7) -0.0156(7)
C4 0.0388(9) 0.0357(9) 0.0311(8) -0.0033(6) -0.0035(6) -0.0165(7)
C2 0.0367(9) 0.0341(8) 0.0316(8) -0.0034(6) -0.0015(6) -0.0124(7)
C5 0.0406(9) 0.0397(9) 0.0300(8) -0.0057(6) -0.0016(7) -0.0171(7)
C7 0.0440(10) 0.0402(9) 0.0357(8) -0.0105(7) -0.0057(7) -0.0165(8)
C1 0.0492(11) 0.0438(10) 0.0378(9) -0.0088(7) -0.0002(8) -0.0243(8)
C8 0.0442(10) 0.0388(9) 0.0326(8) -0.0014(7) 0.0021(7) -0.0159(8)
C10 0.0752(15) 0.0631(14) 0.0356(10) -0.0111(9) 0.0077(9) -0.0290(12)
C14 0.0541(13) 0.0684(15) 0.0651(14) -0.0183(11) -0.0210(11) -0.0177(11)
C15 0.0712(15) 0.0705(14) 0.0357(10) -0.0168(9) -0.0002(9) -0.0328(12)
C13 0.0695(15) 0.0441(11) 0.0621(13) -0.0169(9) -0.0154(11) -0.0098(10)
C12 0.0881(18) 0.0489(13) 0.0522(13) 0.0077(10) 0.0011(12) -0.0113(12)
C17 0.0437(12) 0.0880(18) 0.0576(13) -0.0033(12) 0.0027(10) -0.0212(12)

loop_
_atom_type_symbol
_atom_type_description
_atom_type_scat_dispersion_real
_atom_type_scat_dispersion_imag
_atom_type_scat_source
C C 0.0033 0.0016 'International Tables Vol C Tables 4.2.6.8 and 6.1.1.4'
H H 0.0000 0.0000 'International Tables Vol C Tables 4.2.6.8 and 6.1.1.4'
O O 0.0106 0.0060 'International Tables Vol C Tables 4.2.6.8 and 6.1.1.4'

loop_
_geom_angle_atom_site_label_1
_geom_angle_atom_site_label_2
_geom_angle_atom_site_label_3
_geom_angle
_geom_angle_site_symmetry_1
C5 C6 C1 118.53(15) .
C5 C6 C7 122.63(15) .
C1 C6 C7 118.84(14) .
C2 C3 C4 123.92(15) .
C4 C4 C3 121.75(19) 2_665
C4 C4 C5 121.95(18) 2_665
C3 C4 C5 116.30(14) .
C3 C2 C1 118.55(15) .
C3 C2 C8 122.60(15) .
C1 C2 C8 118.85(14) .
C6 C5 C4 124.03(15) .
C15 C7 C6 111.68(14) .
C15 C7 C13 107.71(17) .
C6 C7 C13 110.39(15) .
C15 C7 C14 107.51(17) .
C6 C7 C14 109.80(16) .
C13 C7 C14 109.67(17) .
O1 C1 C6 120.85(16) .
O1 C1 C2 120.53(16) .
C6 C1 C2 118.62(15) .
C12 C8 C2 110.45(16) .
C12 C8 C10 107.39(18) .
C2 C8 C10 111.40(14) .
C12 C8 C17 110.10(18) .
C2 C8 C17 109.73(16) .
C10 C8 C17 107.71(18) .

loop_
_geom_bond_atom_site_label_1
_geom_bond_atom_site_label_2
_geom_bond_distance
_geom_bond_site_symmetry_2
O1 C1 1.225(2) .
C6 C5 1.351(2) .
C6 C1 1.483(2) .
C6 C7 1.535(2) .
C3 C2 1.352(2) .
C3 C4 1.443(2) .
C4 C4 1.402(3) 2_665
C4 C5 1.444(2) .
C2 C1 1.485(2) .
C2 C8 1.534(2) .
C7 C15 1.529(3) .
C7 C13 1.538(3) .
C7 C14 1.541(3) .
C8 C12 1.530(3) .
C8 C10 1.534(3) .
C8 C17 1.535(3) .
